data_1548385
loop_
_publ_author_name
'He, Xin'
'Xue, Yang'
'Li, Cui-Cui'
'Wang, Yuechao'
'Jiang, Hong'
'Zhao, Liang'

_publ_section_title
;
 Synthesis of stable polymetalated aromatic complexes through
 metal-macrocycle capsule-triggered cyclization.
;
_journal_issue 6
_journal_name_full 'Chemical science'
_journal_page_first 1481
_journal_page_last 1487
_journal_paper_doi 10.1039/c7sc04503d
_journal_volume 9
_journal_year 2018
_chemical_formula_moiety 'C64 H57 Ag5 N17, 3(C F3 O3 S)'
_chemical_formula_sum 'C67 H57 Ag5 F9 N17 O9 S3'
_chemical_formula_weight 2050.82
_space_group_crystal_system monoclinic
_space_group_IT_number 14
_space_group_name_Hall '-P 2ybc'
_space_group_name_H-M_alt 'P 1 21/c 1'
_symmetry_space_group_name_Hall '-P 2ybc'
_symmetry_space_group_name_H-M 'P 1 21/c 1'
_atom_sites_solution_hydrogens geom
_audit_creation_date 2017-02-17
_audit_creation_method
;
Olex2 1.2
(compiled 2017.01.04 svn.r3372 for OlexSys, GUI svn.r5292)
;
_audit_update_record
;
2017-06-28 deposited with the CCDC.
2017-12-04 downloaded from the CCDC.
;
_cell_angle_alpha 90
_cell_angle_beta 125.685(2)
_cell_angle_gamma 90
_cell_formula_units_Z 4
_cell_length_a 14.3943(4)
_cell_length_b 31.0527(14)
_cell_length_c 22.6971(8)
_cell_measurement_reflns_used 9576
_cell_measurement_temperature 173.00(10)
_cell_measurement_theta_max 71.2270
_cell_measurement_theta_min 4.2300
_cell_volume 8240.3(6)
_computing_cell_refinement 'CrysAlisPro 1.171.38.43f (Rigaku OD, 2015)'
_computing_data_collection 'CrysAlisPro 1.171.38.43f (Rigaku OD, 2015)'
_computing_data_reduction 'CrysAlisPro 1.171.38.43f (Rigaku OD, 2015)'
_computing_molecular_graphics 'Olex2 (Dolomanov et al., 2009)'
_computing_publication_material 'Olex2 (Dolomanov et al., 2009)'
_computing_structure_refinement 'ShelXL (Sheldrick, 2015)'
_diffrn_ambient_temperature 173.00(10)
_diffrn_measured_fraction_theta_full 0.997
_diffrn_measured_fraction_theta_max 0.973
_diffrn_measurement_device_type 'four-circle diffractometer'
_diffrn_measurement_method '\w scans'
_diffrn_radiation_monochromator mirror
_diffrn_radiation_type CuK\a
_diffrn_radiation_wavelength 1.54178
_diffrn_reflns_av_R_equivalents 0.2739
_diffrn_reflns_av_unetI/netI 0.1910
_diffrn_reflns_Laue_measured_fraction_full 0.997
_diffrn_reflns_Laue_measured_fraction_max 0.973
_diffrn_reflns_limit_h_max 15
_diffrn_reflns_limit_h_min -17
_diffrn_reflns_limit_k_max 28
_diffrn_reflns_limit_k_min -37
_diffrn_reflns_limit_l_max 27
_diffrn_reflns_limit_l_min -18
_diffrn_reflns_number 33285
_diffrn_reflns_point_group_measured_fraction_full 0.997
_diffrn_reflns_point_group_measured_fraction_max 0.973
_diffrn_reflns_theta_full 67.679
_diffrn_reflns_theta_max 71.475
_diffrn_reflns_theta_min 3.722
_diffrn_source 'micro-focus sealed X-ray tube'
_exptl_absorpt_coefficient_mu 10.783
_exptl_absorpt_correction_T_max 1.0000
_exptl_absorpt_correction_T_min 0.6524
_exptl_absorpt_correction_type multi-scan
_exptl_crystal_colour Pale-yellow
_exptl_crystal_density_diffrn 1.653
_exptl_crystal_description Plate
_exptl_crystal_F_000 4056
_exptl_crystal_size_max 0.15
_exptl_crystal_size_mid 0.11
_exptl_crystal_size_min 0.08
_refine_diff_density_max 7.591
_refine_diff_density_min -4.412
_refine_diff_density_rms 0.652
_refine_ls_extinction_method none
_refine_ls_goodness_of_fit_ref 1.092
_refine_ls_hydrogen_treatment constr
_refine_ls_matrix_type full
_refine_ls_number_parameters 1143
_refine_ls_number_reflns 15612
_refine_ls_number_restraints 319
_refine_ls_restrained_S_all 1.082
_refine_ls_R_factor_all 0.2674
_refine_ls_R_factor_gt 0.2130
_refine_ls_shift/su_max 0.001
_refine_ls_shift/su_mean 0.000
_refine_ls_structure_factor_coef Fsqd
_refine_ls_weighting_details
;
 w=1/[\s^2^(Fo^2^)+(0.4000P)^2^+200.0000P]
 where P=(Fo^2^+2Fc^2^)/3
;
_refine_ls_weighting_scheme calc
_refine_ls_wR_factor_gt 0.5017
_refine_ls_wR_factor_ref 0.5615
_reflns_Friedel_coverage 0.000
_reflns_number_gt 9503
_reflns_number_total 15612
_reflns_threshold_expression 'I > 2\s(I)'
_cod_data_source_file c7sc04503d2.cif
_cod_data_source_block y_sq_s
_cod_depositor_comments 'Adding full bibliography for 1548380--1548386.cif.'
_cod_database_code 1548385
_shelxl_version_number 2013-2
_shelx_space_group_comment
;
The symmetry employed for this shelxl refinement is uniquely defined
by the following loop, which should always be used as a source of
symmetry information in preference to the above space-group names.
They are only intended as comments.
;
_olex2_refinement_description
;
1. Fixed Uiso
 At 1.2 times of:
  All C(H) groups, All N(H) groups
 At 1.5 times of:
  All C(H,H,H) groups
2. Restrained distances
 C67'-F7' = C67'-F8' = C67'-F9'
 1.35 with sigma of 0.01
 F7'-F8' = F7'-F9' = F8'-F9'
 2.15 with sigma of 0.01
 O7'-C67' = O8'-C67' = O9'-C67'
 2.6 with sigma of 0.01
 S3'-F7' = S3'-F8' = S3'-F9'
 2.6 with sigma of 0.01
 C67-F7 = C67-F8 = C67-F9
 1.35 with sigma of 0.01
 F7-F8 = F7-F9 = F8-F9
 2.15 with sigma of 0.01
 S3'-C67'
 1.8 with sigma of 0.02
 C67'-F7' \\sim C67'-F8' \\sim C67'-F9'
 with sigma of 0.02
 F7'-F8' \\sim F7'-F9' \\sim F8'-F9'
 with sigma of 0.02
 S3'-O7' \\sim S3'-O8' \\sim S3'-O9'
 with sigma of 0.02
 O7'-O8' \\sim O7'-O9' \\sim O8'-O9'
 with sigma of 0.02
3. Uiso/Uaniso restraints and constraints
Uanis(N1) \\sim Ueq, Uanis(C1) \\sim Ueq, Uanis(C2) \\sim Ueq, Uanis(C8) \\sim
Ueq, Uanis(C3) \\sim Ueq, Uanis(C4) \\sim Ueq, Uanis(C5) \\sim Ueq, Uanis(C6)
\\sim Ueq, Uanis(C7') \\sim Ueq, Uanis(C8') \\sim Ueq, Uanis(C9') \\sim Ueq,
Uanis(C10') \\sim Ueq, Uanis(C11) \\sim Ueq, Uanis(C12) \\sim Ueq, Uanis(C13)
\\sim Ueq, Uanis(C14) \\sim Ueq, Uanis(C15) \\sim Ueq, Uanis(C15') \\sim Ueq:
with sigma of 0.005 and sigma for terminal atoms of 0.002
Uanis(N1') \\sim Ueq, Uanis(C1') \\sim Ueq, Uanis(C2') \\sim Ueq, Uanis(C3')
\\sim Ueq, Uanis(C4') \\sim Ueq, Uanis(C5') \\sim Ueq, Uanis(C6') \\sim Ueq,
Uanis(C7) \\sim Ueq: with sigma of 0.002 and sigma for terminal atoms of 0.002
Uanis(C9) \\sim Ueq, Uanis(C10) \\sim Ueq, Uanis(C16') \\sim Ueq, Uanis(C11')
\\sim Ueq, Uanis(C12') \\sim Ueq, Uanis(C13') \\sim Ueq, Uanis(C14') \\sim Ueq:
with sigma of 0.005 and sigma for terminal atoms of 0.002
Uanis(C16) \\sim Ueq, Uanis(O7) \\sim Ueq, Uanis(C46) \\sim Ueq, Uanis(N3)
\\sim Ueq, Uanis(C59) \\sim Ueq, Uanis(C56) \\sim Ueq, Uanis(S3') \\sim Ueq,
Uanis(S3) \\sim Ueq: with sigma of 0.005 and sigma for terminal atoms of 0.002
Uanis(C53) \\sim Ueq, Uanis(C57) \\sim Ueq, Uanis(N16) \\sim Ueq, Uanis(C65)
\\sim Ueq, Uanis(O9') \\sim Ueq, Uanis(F8') \\sim Ueq, Uanis(F9') \\sim Ueq, :
with sigma of 0.005 and sigma for terminal atoms of 0.002
4. Others
 Sof(N1')=Sof(H1')=Sof(C1')=Sof(C2')=Sof(C3')=Sof(C4')=Sof(H4')=Sof(C5')=
 Sof(H5')=Sof(C6')=Sof(H6')=Sof(C7')=Sof(H7')=Sof(C8')=Sof(C9')=Sof(C10')=
 Sof(C16')=Sof(C11')=Sof(C12')=Sof(H12')=Sof(C13')=Sof(H13')=Sof(C14')=
 Sof(H14')=Sof(C15')=Sof(H15')=1-FVAR(1)
 Sof(N1)=Sof(H1)=Sof(C2)=Sof(C3)=Sof(C8)=Sof(C9)=Sof(C10)=Sof(C1)=Sof(C4)=
 Sof(H4)=Sof(C5)=Sof(H5)=Sof(C6)=Sof(H6)=Sof(C7)=Sof(H7)=Sof(C11)=Sof(C12)=
 Sof(H12)=Sof(C13)=Sof(H13)=Sof(C14)=Sof(H14)=Sof(C15)=Sof(H15)=Sof(C16)=FVAR(1)
 Sof(S3')=Sof(F7')=Sof(F8')=Sof(F9')=Sof(O7')=Sof(O8')=Sof(O9')=Sof(C67')=1-
 FVAR(2)
 Sof(S3)=Sof(F7)=Sof(F8)=Sof(F9)=Sof(O7)=Sof(O8)=Sof(O9)=Sof(C67)=FVAR(2)
 Fixed Uiso: F7(0.08) F7'(0.06) F8(0.08) F9(0.08) O7'(0.08) C67(0.08) C67'(0.06)
5.a Aromatic/amide H refined with riding coordinates:
 N1(H1), N1'(H1'), C4(H4), C4'(H4'), C5(H5), C5'(H5'), C6(H6), C6'(H6'),
 C7(H7), C7'(H7'), C12(H12), C13(H13), C14(H14), C15(H15), C12'(H12'),
 C13'(H13'), C14'(H14'), C15'(H15'), C18(H18), C19(H19), C20(H20), C24(H24),
 C25(H25), C26(H26), C30(H30), C31(H31), C32(H32), C36(H36), C37(H37), C38(H38),
  C42(H42), C43(H43), C44(H44), C48(H48), C49(H49), C50(H50), C54(H54),
 C55(H55), C56(H56), C60(H60), C61(H61), C62(H62)
5.b Fitted hexagon refined as free rotating group:
 C2(C3,C8,C9,C10,C1), C11(C12,C13,C14,C15,C16), C16'(C11',C12',C13',C14',C15')
5.c Idealised Me refined as rotating group:
 C22(H22A,H22B,H22C), C28(H28A,H28B,H28C), C34(H34A,H34B,H34C), C40(H40A,H40B,
 H40C), C46(H46A,H46B,H46C), C52(H52A,H52B,H52C), C58(H58A,H58B,H58C), C64(H64A,
 H64B,H64C)
;
_olex2_submission_special_instructions 'No special instructions were received'

loop_
_space_group_symop_operation_xyz
'x, y, z'
'-x, y+1/2, -z+1/2'
'-x, -y, -z'
'x, -y-1/2, z-1/2'

loop_
_atom_site_label
_atom_site_type_symbol
_atom_site_fract_x
_atom_site_fract_y
_atom_site_fract_z
_atom_site_U_iso_or_equiv
_atom_site_adp_type
_atom_site_occupancy
_atom_site_site_symmetry_order
_atom_site_calc_flag
_atom_site_refinement_flags_posn
_atom_site_refinement_flags_adp
_atom_site_refinement_flags_occupancy
_atom_site_disorder_assembly
_atom_site_disorder_group
Ag1 Ag -0.57460(14) 0.35967(5) 0.74494(9) 0.0371(5) Uani 1 1 d . . . . .
Ag2 Ag -0.35597(14) 0.36391(5) 0.75362(9) 0.0360(5) Uani 1 1 d . . . . .
Ag3 Ag -0.49680(14) 0.36212(5) 0.60304(10) 0.0364(5) Uani 1 1 d . . . . .
Ag4 Ag -0.71555(13) 0.36674(5) 0.59545(9) 0.0356(4) Uani 1 1 d . . . . .
Ag5 Ag -0.53823(12) 0.25506(5) 0.67223(9) 0.0332(4) Uani 1 1 d . . . . .
N1 N -0.592(4) 0.5233(14) 0.701(3) 0.040(10) Uani 0.47(3) 1 d . U P A 1
H1 H -0.5651 0.5490 0.7099 0.048 Uiso 0.47(3) 1 calc R . P A 1
N1' N -0.427(5) 0.5230(18) 0.703(3) 0.065(13) Uani 0.53(3) 1 d . U P A 2
H1' H -0.4415 0.5491 0.7080 0.079 Uiso 0.53(3) 1 calc R . P A 2
N2 N -0.5151(13) 0.3234(7) 0.8440(10) 0.036(4) Uani 1 1 d . . . . .
N3 N -0.4833(16) 0.3945(6) 0.8827(11) 0.036(4) Uani 1 1 d . U . . .
N4 N -0.3253(16) 0.4030(6) 0.8863(11) 0.038(4) Uani 1 1 d . . . . .
N5 N -0.1609(19) 0.4021(6) 0.8893(12) 0.042(5) Uani 1 1 d . . . . .
N6 N -0.2169(14) 0.3314(6) 0.8517(10) 0.032(4) Uani 1 1 d . . . . .
N7 N -0.2728(13) 0.2618(6) 0.8017(11) 0.031(4) Uani 1 1 d . . . . .
N8 N -0.3856(12) 0.2643(5) 0.6750(10) 0.025(3) Uani 1 1 d . . . . .
N9 N -0.5106(15) 0.2582(6) 0.5496(11) 0.034(4) Uani 1 1 d . . . . .
N10 N -0.5631(14) 0.3269(6) 0.5012(11) 0.035(4) Uani 1 1 d . . . . .
N11 N -0.5976(17) 0.3978(6) 0.4601(12) 0.039(4) Uani 1 1 d . . . . .
N12 N -0.7566(15) 0.4071(6) 0.4595(10) 0.033(4) Uani 1 1 d . . . . .
N13 N -0.9126(16) 0.4085(7) 0.4615(12) 0.039(4) Uani 1 1 d . . . . .
N14 N -0.8605(13) 0.3361(6) 0.4971(9) 0.028(4) Uani 1 1 d . . . . .
N15 N -0.8030(14) 0.2672(6) 0.5411(11) 0.030(4) Uani 1 1 d . . . . .
N16 N -0.6882(12) 0.2648(5) 0.6701(8) 0.019(3) Uani 1 1 d . U . . .
N17 N -0.5672(14) 0.2541(6) 0.7926(11) 0.031(4) Uani 1 1 d . . . . .
C1' C -0.490(4) 0.4105(12) 0.680(2) 0.020(11) Uani 0.53(3) 1 d . U P A 2
C2 C -0.474(3) 0.4087(7) 0.677(2) 0.04(2) Uani 0.47(3) 1 d . U P A 1
C3 C -0.413(2) 0.4450(9) 0.6824(17) 0.018(8) Uani 0.47(3) 1 d G U P A 1
C8 C -0.448(2) 0.4856(7) 0.6883(16) 0.018(8) Uani 0.47(3) 1 d G U P A 1
C9 C -0.544(3) 0.4898(7) 0.6889(17) 0.027(9) Uani 0.47(3) 1 d G U P A 1
C10 C -0.604(2) 0.4534(9) 0.6835(18) 0.018(8) Uani 0.47(3) 1 d G U P A 1
C1 C -0.570(3) 0.4129(7) 0.678(2) 0.05(2) Uani 0.47(3) 1 d G U P A 1
C2' C -0.591(4) 0.4078(13) 0.673(2) 0.018(8) Uani 0.53(3) 1 d . U P A 2
C3' C -0.641(4) 0.4446(15) 0.684(3) 0.036(10) Uani 0.53(3) 1 d . U P A 2
C4 C -0.312(5) 0.4417(18) 0.687(3) 0.045(13) Uani 0.47(3) 1 d . U P A 1
H4 H -0.2838 0.4148 0.6869 0.054 Uiso 0.47(3) 1 calc R . P A 1
C4' C -0.752(4) 0.4403(16) 0.680(3) 0.044(11) Uani 0.53(3) 1 d . U P A 2
H4' H -0.7880 0.4141 0.6730 0.052 Uiso 0.53(3) 1 calc R . P A 2
C5 C -0.255(4) 0.4793(15) 0.691(3) 0.034(10) Uani 0.47(3) 1 d . U P A 1
H5 H -0.1970 0.4780 0.6841 0.041 Uiso 0.47(3) 1 calc R . P A 1
C5' C -0.793(5) 0.4793(17) 0.687(3) 0.050(12) Uani 0.53(3) 1 d . U P A 2
H5' H -0.8621 0.4775 0.6825 0.060 Uiso 0.53(3) 1 calc R . P A 2
C6 C -0.286(7) 0.519(3) 0.704(5) 0.071(19) Uani 0.47(3) 1 d . U P A 1
H6 H -0.2395 0.5426 0.7146 0.085 Uiso 0.47(3) 1 calc R . P A 1
C6' C -0.751(7) 0.516(3) 0.700(5) 0.080(18) Uani 0.53(3) 1 d . U P A 2
H6' H -0.7798 0.5386 0.7109 0.096 Uiso 0.53(3) 1 calc R . P A 2
C7 C -0.375(5) 0.5235(17) 0.703(3) 0.036(10) Uani 0.47(3) 1 d . U P A 1
H7 H -0.3946 0.5504 0.7107 0.043 Uiso 0.47(3) 1 calc R . P A 1
C7' C -0.645(7) 0.522(2) 0.696(4) 0.067(17) Uani 0.53(3) 1 d . U P A 2
H7' H -0.6161 0.5496 0.6988 0.080 Uiso 0.53(3) 1 calc R . P A 2
C8' C -0.599(3) 0.4859(12) 0.689(2) 0.025(8) Uani 0.53(3) 1 d . U P A 2
C9' C -0.486(5) 0.4892(15) 0.699(3) 0.041(11) Uani 0.53(3) 1 d . U P A 2
C10' C -0.445(3) 0.4532(11) 0.6863(18) 0.018(7) Uani 0.53(3) 1 d . U P A 2
C11 C -0.706(3) 0.4685(9) 0.6838(19) 0.034(11) Uani 0.47(3) 1 d . U P A 1
C12 C -0.796(3) 0.4483(8) 0.6796(19) 0.027(9) Uani 0.47(3) 1 d G U P A 1
H12 H -0.8077 0.4189 0.6702 0.033 Uiso 0.47(3) 1 calc R . P A 1
C13 C -0.868(3) 0.4720(11) 0.689(2) 0.062(17) Uani 0.47(3) 1 d G U P A 1
H13 H -0.9279 0.4585 0.6864 0.074 Uiso 0.47(3) 1 calc R . P A 1
C14 C -0.850(3) 0.5159(11) 0.703(3) 0.053(14) Uani 0.47(3) 1 d G U P A 1
H14 H -0.8981 0.5318 0.7097 0.063 Uiso 0.47(3) 1 calc R . P A 1
C15 C -0.760(3) 0.5361(8) 0.708(2) 0.059(16) Uani 0.47(3) 1 d G U P A 1
H15 H -0.7480 0.5655 0.7169 0.071 Uiso 0.47(3) 1 calc R . P A 1
C16 C -0.688(3) 0.5124(9) 0.698(2) 0.037(11) Uani 0.47(3) 1 d G U P A 1
C16' C -0.347(4) 0.5122(13) 0.699(3) 0.070(19) Uani 0.53(3) 1 d . U P A 2
C11' C -0.351(3) 0.4681(12) 0.688(2) 0.054(13) Uani 0.53(3) 1 d G U P A 2
C12' C -0.267(4) 0.4486(11) 0.685(3) 0.056(14) Uani 0.53(3) 1 d G U P A 2
H12' H -0.2694 0.4191 0.6768 0.067 Uiso 0.53(3) 1 calc R . P A 2
C13' C -0.179(4) 0.4732(16) 0.693(3) 0.10(3) Uani 0.53(3) 1 d G U P A 2
H13' H -0.1226 0.4601 0.6914 0.119 Uiso 0.53(3) 1 calc R . P A 2
C14' C -0.175(4) 0.5173(16) 0.705(3) 0.11(3) Uani 0.53(3) 1 d G U P A 2
H14' H -0.1161 0.5337 0.7109 0.128 Uiso 0.53(3) 1 calc R . P A 2
C15' C -0.259(5) 0.5368(11) 0.708(3) 0.071(18) Uani 0.53(3) 1 d G U P A 2
H15' H -0.2565 0.5663 0.7159 0.086 Uiso 0.53(3) 1 calc R . P A 2
C17 C -0.5007(16) 0.2811(7) 0.8536(11) 0.027(4) Uani 1 1 d . . . . .
C18 C -0.413(2) 0.2629(9) 0.9251(16) 0.043(6) Uani 1 1 d . . . . .
H18 H -0.4040 0.2333 0.9330 0.052 Uiso 1 1 calc R . . . .
C19 C -0.346(2) 0.2916(9) 0.9793(15) 0.045(6) Uani 1 1 d . . . . .
H19 H -0.2842 0.2816 1.0241 0.053 Uiso 1 1 calc R . . . .
C20 C -0.367(3) 0.3359(10) 0.9690(16) 0.053(7) Uani 1 1 d . . . . .
H20 H -0.3230 0.3549 1.0075 0.063 Uiso 1 1 calc R . . . .
C21 C -0.4524(19) 0.3512(7) 0.9026(13) 0.036(5) Uani 1 1 d . . . . .
C22 C -0.578(2) 0.4120(11) 0.883(2) 0.063(8) Uani 1 1 d . . . . .
H22A H -0.6280 0.3890 0.8758 0.095 Uiso 1 1 calc GR . . . .
H22B H -0.6193 0.4327 0.8447 0.095 Uiso 1 1 calc GR . . . .
H22C H -0.5475 0.4257 0.9288 0.095 Uiso 1 1 calc GR . . . .
C23 C -0.403(2) 0.4219(7) 0.8875(12) 0.033(5) Uani 1 1 d . . . . .
C24 C -0.419(3) 0.4671(9) 0.881(2) 0.067(10) Uani 1 1 d . . . . .
H24 H -0.4812 0.4801 0.8773 0.081 Uiso 1 1 calc R . . . .
C25 C -0.340(3) 0.4900(8) 0.882(2) 0.069(10) Uani 1 1 d . . . . .
H25 H -0.3460 0.5199 0.8800 0.083 Uiso 1 1 calc R . . . .
C26 C -0.245(3) 0.4710(11) 0.885(2) 0.071(9) Uani 1 1 d . . . . .
H26 H -0.1914 0.4872 0.8836 0.085 Uiso 1 1 calc R . . . .
C27 C -0.241(2) 0.4259(7) 0.8889(12) 0.036(5) Uani 1 1 d . . . . .
C28 C -0.054(3) 0.4234(10) 0.904(2) 0.062(8) Uani 1 1 d . . . . .
H28A H -0.0737 0.4507 0.8793 0.093 Uiso 1 1 calc GR . . . .
H28B H -0.0214 0.4051 0.8858 0.093 Uiso 1 1 calc GR . . . .
H28C H 0.0012 0.4276 0.9549 0.093 Uiso 1 1 calc GR . . . .
C29 C -0.150(2) 0.3584(9) 0.9065(18) 0.052(7) Uani 1 1 d . . . . .
C30 C -0.082(2) 0.3433(10) 0.9760(16) 0.054(7) Uani 1 1 d . . . . .
H30 H -0.0371 0.3626 1.0139 0.064 Uiso 1 1 calc R . . . .
C31 C -0.079(2) 0.2993(10) 0.9913(16) 0.048(6) Uani 1 1 d . . . . .
H31 H -0.0373 0.2893 1.0389 0.058 Uiso 1 1 calc R . . . .
C32 C -0.1413(17) 0.2706(8) 0.9316(12) 0.031(5) Uani 1 1 d . . . . .
H32 H -0.1380 0.2409 0.9384 0.037 Uiso 1 1 calc R . . . .
C33 C -0.2084(15) 0.2889(7) 0.8616(12) 0.029(4) Uani 1 1 d . . . . .
C34 C -0.2907(19) 0.2176(7) 0.8102(14) 0.038(5) Uani 1 1 d . . . . .
H34A H -0.2240 0.2012 0.8246 0.057 Uiso 1 1 calc GR . . . .
H34B H -0.3555 0.2067 0.7650 0.057 Uiso 1 1 calc GR . . . .
H34C H -0.3045 0.2152 0.8466 0.057 Uiso 1 1 calc GR . . . .
C35 C -0.2863(17) 0.2729(6) 0.7342(12) 0.028(4) Uani 1 1 d . . . . .
C36 C -0.1985(16) 0.2921(7) 0.7355(12) 0.028(4) Uani 1 1 d . . . . .
H36 H -0.1290 0.2988 0.7790 0.033 Uiso 1 1 calc R . . . .
C37 C -0.2180(17) 0.3005(8) 0.6723(16) 0.043(6) Uani 1 1 d . . . . .
H37 H -0.1598 0.3133 0.6720 0.052 Uiso 1 1 calc R . . . .
C38 C -0.319(2) 0.2914(7) 0.6071(14) 0.036(5) Uani 1 1 d . . . . .
H38 H -0.3302 0.2977 0.5632 0.043 Uiso 1 1 calc R . . . .
C39 C -0.405(2) 0.2714(6) 0.6104(15) 0.038(5) Uani 1 1 d . . . . .
C40 C -0.527(2) 0.2117(6) 0.5392(12) 0.036(5) Uani 1 1 d . . . . .
H40A H -0.5250 0.2032 0.4993 0.055 Uiso 1 1 calc GR . . . .
H40B H -0.5994 0.2041 0.5292 0.055 Uiso 1 1 calc GR . . . .
H40C H -0.4668 0.1973 0.5825 0.055 Uiso 1 1 calc GR . . . .
C41 C -0.5816(15) 0.2846(7) 0.4889(11) 0.026(4) Uani 1 1 d . . . . .
C42 C -0.6666(17) 0.2665(8) 0.4265(11) 0.031(4) Uani 1 1 d . . . . .
H42 H -0.6804 0.2370 0.4209 0.037 Uiso 1 1 calc R . . . .
C43 C -0.737(2) 0.2981(9) 0.3669(12) 0.042(6) Uani 1 1 d . . . . .
H43 H -0.7972 0.2881 0.3216 0.050 Uiso 1 1 calc R . . . .
C44 C -0.716(2) 0.3403(9) 0.3762(15) 0.048(6) Uani 1 1 d . . . . .
H44 H -0.7580 0.3592 0.3375 0.057 Uiso 1 1 calc R . . . .
C45 C -0.6272(15) 0.3561(7) 0.4479(12) 0.032(5) Uani 1 1 d . . . . .
C46 C -0.490(2) 0.4130(8) 0.4751(14) 0.042(5) Uani 1 1 d . U . . .
H46A H -0.4428 0.3888 0.4831 0.063 Uiso 1 1 calc GR . . . .
H46B H -0.4519 0.4308 0.5176 0.063 Uiso 1 1 calc GR . . . .
H46C H -0.5053 0.4294 0.4346 0.063 Uiso 1 1 calc GR . . . .
C47 C -0.6624(19) 0.4272(7) 0.4708(12) 0.031(4) Uani 1 1 d . . . . .
C48 C -0.639(2) 0.4694(8) 0.4850(18) 0.050(7) Uani 1 1 d . . . . .
H48 H -0.5789 0.4820 0.4862 0.060 Uiso 1 1 calc R . . . .
C49 C -0.706(3) 0.4930(9) 0.498(3) 0.076(12) Uani 1 1 d . . . . .
H49 H -0.6870 0.5215 0.5126 0.091 Uiso 1 1 calc R . . . .
C50 C -0.804(2) 0.4746(9) 0.4882(19) 0.056(8) Uani 1 1 d . . . . .
H50 H -0.8534 0.4910 0.4928 0.067 Uiso 1 1 calc R . . . .
C51 C -0.8222(18) 0.4321(6) 0.4721(13) 0.034(5) Uani 1 1 d . . . . .
C52 C -0.998(2) 0.4293(10) 0.466(2) 0.065(9) Uani 1 1 d . . . . .
H52A H -0.9612 0.4480 0.5075 0.097 Uiso 1 1 calc GR . . . .
H52B H -1.0415 0.4079 0.4706 0.097 Uiso 1 1 calc GR . . . .
H52C H -1.0482 0.4459 0.4228 0.097 Uiso 1 1 calc GR . . . .
C53 C -0.9284(17) 0.3639(7) 0.4413(12) 0.028(4) Uani 1 1 d . U . . .
C54 C -1.0035(19) 0.3509(9) 0.3707(14) 0.044(6) Uani 1 1 d . . . . .
H54 H -1.0489 0.3704 0.3335 0.052 Uiso 1 1 calc R . . . .
C55 C -1.008(2) 0.3073(8) 0.3576(14) 0.042(5) Uani 1 1 d . . . . .
H55 H -1.0573 0.2971 0.3103 0.051 Uiso 1 1 calc R . . . .
C56 C -0.9417(18) 0.2784(7) 0.4132(12) 0.031(4) Uani 1 1 d . U . . .
H56 H -0.9437 0.2491 0.4040 0.038 Uiso 1 1 calc R . . . .
C57 C -0.8701(16) 0.2949(6) 0.4848(11) 0.025(4) Uani 1 1 d . U . . .
C58 C -0.7929(19) 0.2221(8) 0.5295(13) 0.039(5) Uani 1 1 d . . . . .
H58A H -0.8629 0.2075 0.5132 0.058 Uiso 1 1 calc GR . . . .
H58B H -0.7309 0.2094 0.5741 0.058 Uiso 1 1 calc GR . . . .
H58C H -0.7783 0.2194 0.4935 0.058 Uiso 1 1 calc GR . . . .
C59 C -0.7897(15) 0.2756(5) 0.6082(10) 0.019(3) Uani 1 1 d . U . . .
C60 C -0.8784(15) 0.2932(7) 0.6081(11) 0.025(4) Uani 1 1 d . . . . .
H60 H -0.9470 0.3012 0.5651 0.030 Uiso 1 1 calc R . . . .
C61 C -0.8605(16) 0.2983(7) 0.6757(11) 0.029(4) Uani 1 1 d . . . . .
H61 H -0.9179 0.3098 0.6782 0.035 Uiso 1 1 calc R . . . .
C62 C -0.7559(18) 0.2862(7) 0.7389(14) 0.035(5) Uani 1 1 d . . . . .
H62 H -0.7431 0.2898 0.7838 0.042 Uiso 1 1 calc R . . . .
C63 C -0.6727(18) 0.2691(7) 0.7349(14) 0.033(5) Uani 1 1 d . . . . .
C64 C -0.558(2) 0.2077(7) 0.8031(13) 0.041(5) Uani 1 1 d . . . . .
H64A H -0.4817 0.1987 0.8222 0.061 Uiso 1 1 calc GR . . . .
H64B H -0.6110 0.1937 0.7574 0.061 Uiso 1 1 calc GR . . . .
H64C H -0.5760 0.2001 0.8365 0.061 Uiso 1 1 calc GR . . . .
S1 S -0.8832(5) 0.16835(19) 0.3447(3) 0.0371(12) Uani 1 1 d . . . . .
F1 F -0.866(2) 0.1131(8) 0.2650(15) 0.094(8) Uani 1 1 d . . . . .
F2 F -1.0260(16) 0.1108(9) 0.2543(12) 0.090(8) Uani 1 1 d . . . . .
F3 F -0.873(2) 0.0846(6) 0.3469(14) 0.085(6) Uani 1 1 d . . . . .
O1 O -0.9323(19) 0.1995(8) 0.2859(12) 0.064(6) Uani 1 1 d . . . . .
O2 O -0.7615(13) 0.1694(7) 0.3925(10) 0.054(5) Uani 1 1 d . . . . .
O3 O -0.9421(17) 0.1675(6) 0.3786(12) 0.052(5) Uani 1 1 d . . . . .
C65 C -0.913(3) 0.1166(9) 0.3013(16) 0.051(6) Uani 1 1 d . U . . .
S2 S -0.1929(4) 0.16629(17) 0.0028(3) 0.0326(11) Uani 1 1 d . . . . .
F4 F -0.0414(14) 0.1132(7) 0.0980(11) 0.074(6) Uani 1 1 d . . . . .
F5 F -0.2023(16) 0.1105(6) 0.0856(10) 0.064(5) Uani 1 1 d . . . . .
F6 F -0.1863(18) 0.0829(5) 0.0058(13) 0.076(6) Uani 1 1 d . . . . .
O4 O -0.1464(18) 0.1990(6) 0.0581(13) 0.054(5) Uani 1 1 d . . . . .
O5 O -0.3134(14) 0.1646(8) -0.0418(14) 0.073(7) Uani 1 1 d . . . . .
O6 O -0.1370(15) 0.1643(5) -0.0318(10) 0.039(4) Uani 1 1 d . . . . .
C66 C -0.1509(18) 0.1156(7) 0.0523(14) 0.037(5) Uani 1 1 d . . . . .
S3 S -0.5108(12) 0.1277(4) 0.6740(7) 0.065(3) Uani 0.672(16) 1 d . U P B 1
S3' S -0.5788(14) 0.1243(5) 0.6767(9) 0.041(5) Uani 0.328(16) 1 d D U P B 2
F7 F -0.550(2) 0.1236(8) 0.5464(17) 0.080 Uiso 0.672(16) 1 d D U P B 1
F7' F -0.668(3) 0.1048(14) 0.7454(17) 0.060 Uiso 0.328(16) 1 d D U P B 2
F8 F -0.6894(19) 0.1025(9) 0.5495(17) 0.080 Uiso 0.672(16) 1 d D U P B 1
F8' F -0.771(3) 0.1472(12) 0.654(2) 0.073(15) Uani 0.328(16) 1 d D U P B 2
F9 F -0.543(2) 0.0617(7) 0.5910(17) 0.080 Uiso 0.672(16) 1 d D U P B 1
F9' F -0.761(3) 0.0800(13) 0.637(2) 0.090(18) Uani 0.328(16) 1 d D U P B 2
O7 O -0.544(5) 0.0977(17) 0.708(3) 0.103(14) Uani 0.672(16) 1 d . U P B 1
O7' O -0.480(2) 0.1198(19) 0.739(3) 0.080 Uiso 0.328(16) 1 d D U P B 2
O8 O -0.395(4) 0.127(2) 0.698(3) 0.12(2) Uani 0.672(16) 1 d . . P B 1
O8' O -0.569(5) 0.0997(19) 0.635(3) 0.14(4) Uiso 0.328(16) 1 d D U P B 2
O9 O -0.544(3) 0.1707(9) 0.6674(19) 0.049(8) Uani 0.672(16) 1 d . . P B 1
O9' O -0.573(4) 0.1627(14) 0.657(3) 0.027(14) Uani 0.328(16) 1 d D U P B 2
C67 C -0.574(2) 0.1030(8) 0.5886(13) 0.080 Uiso 0.672(16) 1 d D U P B 1
C67' C -0.6982(19) 0.1138(8) 0.6782(14) 0.060 Uiso 0.328(16) 1 d D U P B 2

loop_
_atom_site_aniso_label
_atom_site_aniso_U_11
_atom_site_aniso_U_22
_atom_site_aniso_U_33
_atom_site_aniso_U_23
_atom_site_aniso_U_13
_atom_site_aniso_U_12
Ag1 0.0344(9) 0.0405(9) 0.0343(9) 0.0019(6) 0.0188(7) 0.0000(6)
Ag2 0.0321(8) 0.0350(8) 0.0362(9) 0.0039(6) 0.0173(7) 0.0032(6)
Ag3 0.0361(9) 0.0366(9) 0.0364(9) -0.0017(6) 0.0211(8) -0.0012(6)
Ag4 0.0281(8) 0.0398(9) 0.0332(9) -0.0009(6) 0.0148(7) -0.0031(6)
Ag5 0.0214(7) 0.0468(9) 0.0368(9) 0.0024(6) 0.0200(7) 0.0006(5)
N1 0.040(11) 0.040(11) 0.039(11) -0.001(5) 0.023(7) 0.002(5)
N1' 0.066(13) 0.065(13) 0.065(13) 0.000(2) 0.038(8) 0.000(2)
N2 0.007(7) 0.069(13) 0.022(9) 0.011(8) 0.003(7) 0.002(7)
N3 0.032(5) 0.040(6) 0.042(6) -0.005(4) 0.025(4) 0.004(4)
N4 0.034(10) 0.040(10) 0.037(11) -0.003(8) 0.019(9) -0.006(8)
N5 0.050(12) 0.035(10) 0.050(12) 0.001(8) 0.034(11) -0.002(8)
N6 0.020(8) 0.050(11) 0.034(10) 0.010(8) 0.019(8) 0.006(7)
N7 0.014(7) 0.032(9) 0.044(11) 0.009(7) 0.015(8) 0.000(6)
N8 0.011(7) 0.033(8) 0.035(10) 0.005(7) 0.016(7) 0.002(6)
N9 0.027(9) 0.039(10) 0.039(11) -0.002(8) 0.021(9) 0.002(7)
N10 0.020(8) 0.044(10) 0.044(11) 0.000(8) 0.020(8) 0.000(7)
N11 0.042(10) 0.039(10) 0.057(13) 0.006(9) 0.041(10) 0.007(8)
N12 0.030(9) 0.048(11) 0.030(10) 0.006(7) 0.022(8) 0.008(7)
N13 0.032(9) 0.052(11) 0.054(13) 0.002(9) 0.037(10) -0.002(8)
N14 0.013(7) 0.043(10) 0.022(8) 0.008(7) 0.007(6) -0.006(6)
N15 0.026(8) 0.030(8) 0.041(11) -0.008(7) 0.023(8) -0.001(6)
N16 0.015(4) 0.028(5) 0.020(5) 0.001(4) 0.014(4) -0.003(4)
N17 0.020(8) 0.044(10) 0.038(10) 0.014(7) 0.021(8) 0.011(7)
C1' 0.020(11) 0.020(11) 0.020(11) -0.001(2) 0.012(7) 0.000(2)
C2 0.04(2) 0.04(2) 0.04(2) 0.000(5) 0.021(13) 0.000(5)
C3 0.018(9) 0.019(9) 0.019(9) -0.002(5) 0.011(6) 0.003(5)
C8 0.018(9) 0.020(9) 0.018(9) -0.001(5) 0.011(6) -0.002(5)
C9 0.027(10) 0.026(10) 0.027(10) 0.002(5) 0.015(7) -0.002(5)
C10 0.017(9) 0.019(9) 0.018(9) -0.001(5) 0.010(6) 0.001(5)
C1 0.05(2) 0.04(2) 0.05(2) 0.002(5) 0.025(14) -0.002(5)
C2' 0.018(8) 0.017(9) 0.018(9) 0.000(2) 0.010(5) 0.000(2)
C3' 0.036(10) 0.037(10) 0.037(10) 0.000(2) 0.022(6) 0.000(2)
C4 0.046(13) 0.045(13) 0.046(13) 0.001(5) 0.027(8) -0.001(5)
C4' 0.044(11) 0.043(11) 0.044(11) 0.000(2) 0.025(6) 0.000(2)
C5 0.034(11) 0.034(11) 0.035(11) 0.002(5) 0.020(7) -0.001(5)
C5' 0.050(12) 0.050(12) 0.050(12) 0.000(2) 0.029(7) 0.000(2)
C6 0.07(2) 0.07(2) 0.07(2) 0.000(5) 0.042(12) 0.000(5)
C6' 0.080(18) 0.080(18) 0.080(18) 0.000(2) 0.047(11) 0.000(2)
C7 0.035(11) 0.036(11) 0.036(11) 0.000(2) 0.021(6) 0.000(2)
C7' 0.066(17) 0.066(17) 0.067(17) 0.000(5) 0.039(10) 0.000(5)
C8' 0.026(9) 0.027(9) 0.024(9) 0.002(5) 0.015(6) 0.000(5)
C9' 0.041(11) 0.039(11) 0.042(11) 0.002(5) 0.024(7) 0.000(5)
C10' 0.016(8) 0.019(8) 0.017(8) 0.000(5) 0.009(6) 0.001(5)
C11 0.036(11) 0.034(11) 0.033(11) 0.001(5) 0.020(7) 0.000(5)
C12 0.027(10) 0.028(10) 0.026(10) 0.002(5) 0.016(7) 0.000(5)
C13 0.061(17) 0.061(17) 0.062(17) -0.001(5) 0.036(10) 0.000(5)
C14 0.053(15) 0.053(15) 0.053(15) 0.000(5) 0.032(9) 0.000(5)
C15 0.060(17) 0.059(17) 0.059(17) 0.001(5) 0.035(10) 0.000(5)
C16 0.037(12) 0.037(12) 0.037(12) 0.001(5) 0.022(8) -0.001(5)
C16' 0.069(19) 0.069(19) 0.070(19) 0.000(5) 0.040(12) 0.000(5)
C11' 0.054(14) 0.053(14) 0.053(14) 0.001(5) 0.030(9) 0.000(5)
C12' 0.056(14) 0.056(14) 0.057(14) -0.002(5) 0.033(9) 0.001(5)
C13' 0.10(3) 0.10(3) 0.10(3) 0.001(5) 0.058(15) 0.000(5)
C14' 0.11(3) 0.11(3) 0.11(3) 0.001(5) 0.062(17) -0.001(5)
C15' 0.071(18) 0.072(18) 0.071(18) 0.000(5) 0.042(11) 0.000(5)
C17 0.018(8) 0.049(12) 0.026(10) 0.008(8) 0.019(8) 0.003(7)
C18 0.032(11) 0.051(14) 0.065(17) -0.004(11) 0.038(12) 0.002(9)
C19 0.028(11) 0.070(17) 0.042(14) 0.002(11) 0.024(11) 0.000(10)
C20 0.059(16) 0.070(18) 0.052(16) -0.014(13) 0.046(15) -0.023(13)
C21 0.032(11) 0.040(12) 0.037(12) -0.013(9) 0.021(10) -0.002(9)
C22 0.037(14) 0.068(19) 0.07(2) 0.001(15) 0.027(15) 0.011(12)
C23 0.040(12) 0.032(11) 0.029(11) -0.010(8) 0.021(10) -0.002(8)
C24 0.052(16) 0.028(13) 0.09(2) -0.013(13) 0.025(17) 0.001(11)
C25 0.09(2) 0.018(11) 0.10(3) 0.001(13) 0.05(2) 0.015(12)
C26 0.08(2) 0.063(19) 0.08(3) -0.012(17) 0.06(2) -0.018(17)
C27 0.048(13) 0.037(11) 0.028(11) -0.005(8) 0.025(10) -0.007(9)
C28 0.068(19) 0.056(17) 0.08(2) -0.004(15) 0.049(18) -0.013(14)
C29 0.027(12) 0.060(16) 0.07(2) -0.007(13) 0.033(13) 0.000(10)
C30 0.042(14) 0.058(16) 0.046(15) -0.007(12) 0.018(13) 0.006(12)
C31 0.041(13) 0.064(17) 0.046(15) -0.003(12) 0.029(12) 0.011(11)
C32 0.028(10) 0.055(13) 0.025(10) 0.018(9) 0.023(9) 0.019(9)
C33 0.013(8) 0.036(10) 0.033(11) 0.006(8) 0.011(8) 0.001(7)
C34 0.028(10) 0.037(11) 0.049(14) 0.012(9) 0.022(10) 0.000(8)
C35 0.027(9) 0.024(9) 0.039(12) -0.007(8) 0.022(9) 0.008(7)
C36 0.014(8) 0.044(11) 0.029(11) 0.005(8) 0.015(8) 0.006(7)
C37 0.015(9) 0.053(14) 0.067(17) 0.002(12) 0.027(11) -0.008(8)
C38 0.044(12) 0.035(11) 0.053(14) 0.001(9) 0.042(12) 0.002(9)
C39 0.038(11) 0.016(9) 0.070(17) -0.002(9) 0.037(12) 0.002(8)
C40 0.052(13) 0.022(10) 0.030(11) -0.002(8) 0.021(11) 0.004(9)
C41 0.009(7) 0.047(11) 0.019(9) 0.003(8) 0.007(7) 0.012(7)
C42 0.024(9) 0.049(12) 0.015(9) -0.002(8) 0.009(8) -0.005(8)
C43 0.031(11) 0.059(15) 0.017(10) -0.009(9) 0.004(9) 0.005(10)
C44 0.042(13) 0.058(16) 0.046(15) 0.004(11) 0.027(12) 0.009(11)
C45 0.010(8) 0.046(12) 0.025(10) 0.014(8) 0.001(8) 0.002(7)
C46 0.042(6) 0.043(6) 0.043(6) 0.001(2) 0.025(3) 0.000(2)
C47 0.040(11) 0.033(10) 0.031(11) 0.004(8) 0.027(10) 0.006(8)
C48 0.057(16) 0.044(13) 0.08(2) 0.022(13) 0.060(16) 0.017(11)
C49 0.08(2) 0.033(13) 0.17(4) -0.011(17) 0.10(3) -0.008(13)
C50 0.044(14) 0.040(13) 0.09(2) 0.009(13) 0.041(16) 0.019(11)
C51 0.026(10) 0.023(9) 0.044(13) 0.009(8) 0.015(10) 0.008(7)
C52 0.041(14) 0.052(16) 0.11(3) 0.001(16) 0.050(18) -0.001(12)
C53 0.025(5) 0.035(6) 0.031(6) 0.002(4) 0.020(4) -0.001(4)
C54 0.022(10) 0.063(15) 0.043(14) 0.008(11) 0.018(10) -0.009(10)
C55 0.043(13) 0.054(14) 0.037(13) -0.009(10) 0.027(11) -0.013(10)
C56 0.030(6) 0.037(6) 0.032(6) -0.001(4) 0.021(4) -0.005(4)
C57 0.020(5) 0.030(6) 0.027(6) 0.000(4) 0.014(4) 0.001(4)
C58 0.025(10) 0.054(14) 0.035(12) -0.012(10) 0.016(10) -0.001(9)
C59 0.018(5) 0.023(5) 0.021(5) 0.003(4) 0.014(4) -0.004(4)
C60 0.012(8) 0.042(11) 0.029(10) 0.004(8) 0.016(8) -0.003(7)
C61 0.018(8) 0.052(12) 0.019(10) -0.006(8) 0.012(8) 0.003(8)
C62 0.026(10) 0.034(11) 0.045(13) -0.004(9) 0.021(10) 0.000(8)
C63 0.030(10) 0.033(10) 0.057(15) 0.007(9) 0.036(11) -0.003(8)
C64 0.044(13) 0.037(12) 0.035(12) -0.004(9) 0.019(11) 0.003(9)
S1 0.030(3) 0.046(3) 0.041(3) -0.006(2) 0.024(2) -0.006(2)
F1 0.093(16) 0.107(18) 0.114(19) -0.040(14) 0.079(16) -0.011(13)
F2 0.046(10) 0.14(2) 0.070(13) -0.058(13) 0.026(10) -0.036(11)
F3 0.092(15) 0.048(10) 0.120(19) 0.002(10) 0.065(15) 0.006(9)
O1 0.056(12) 0.087(16) 0.045(11) 0.021(10) 0.028(10) 0.011(11)
O2 0.014(7) 0.083(14) 0.039(10) -0.020(9) 0.001(7) -0.007(7)
O3 0.048(10) 0.054(11) 0.062(12) -0.001(9) 0.036(10) 0.003(8)
C65 0.052(7) 0.055(8) 0.049(8) -0.004(5) 0.032(5) 0.001(5)
S2 0.023(2) 0.038(3) 0.039(3) 0.007(2) 0.020(2) 0.0033(18)
F4 0.039(9) 0.089(14) 0.067(12) 0.037(10) 0.015(9) 0.019(8)
F5 0.068(11) 0.076(12) 0.062(11) 0.015(8) 0.046(10) -0.006(9)
F6 0.081(13) 0.040(9) 0.117(17) 0.001(9) 0.063(13) -0.015(8)
O4 0.065(12) 0.041(9) 0.085(15) -0.020(9) 0.061(12) -0.007(8)
O5 0.010(7) 0.081(15) 0.086(16) 0.015(12) 0.005(9) 0.001(8)
O6 0.052(9) 0.045(9) 0.046(10) 0.003(7) 0.043(9) 0.001(7)
C66 0.027(10) 0.040(12) 0.044(13) 0.010(9) 0.021(10) 0.006(8)
S3 0.069(5) 0.058(5) 0.069(5) 0.005(3) 0.041(4) 0.001(4)
S3' 0.040(6) 0.035(6) 0.043(6) 0.001(4) 0.021(4) 0.001(4)
F8' 0.073(15) 0.073(15) 0.073(15) 0.000(2) 0.043(9) 0.000(2)
F9' 0.090(18) 0.089(18) 0.090(18) 0.000(2) 0.052(11) 0.000(2)
O7 0.103(14) 0.103(14) 0.103(14) 0.000(2) 0.060(8) 0.000(2)
O8 0.05(2) 0.17(5) 0.14(5) 0.02(4) 0.05(3) 0.03(3)
O9 0.048(17) 0.025(13) 0.08(2) -0.011(12) 0.038(17) -0.022(12)
O9' 0.027(14) 0.027(14) 0.027(14) 0.000(2) 0.016(8) 0.000(2)

loop_
_atom_type_symbol
_atom_type_description
_atom_type_scat_dispersion_real
_atom_type_scat_dispersion_imag
_atom_type_scat_source
C C 0.0181 0.0091 'International Tables Vol C Tables 4.2.6.8 and 6.1.1.4'
H H 0.0000 0.0000 'International Tables Vol C Tables 4.2.6.8 and 6.1.1.4'
Ag Ag 0.1306 4.2820 'International Tables Vol C Tables 4.2.6.8 and 6.1.1.4'
F F 0.0727 0.0534 'International Tables Vol C Tables 4.2.6.8 and 6.1.1.4'
N N 0.0311 0.0180 'International Tables Vol C Tables 4.2.6.8 and 6.1.1.4'
O O 0.0492 0.0322 'International Tables Vol C Tables 4.2.6.8 and 6.1.1.4'
S S 0.3331 0.5567 'International Tables Vol C Tables 4.2.6.8 and 6.1.1.4'

loop_
_geom_angle_atom_site_label_1
_geom_angle_atom_site_label_2
_geom_angle_atom_site_label_3
_geom_angle
Ag4 Ag1 Ag2 93.84(7)
N2 Ag1 Ag2 100.7(4)
N2 Ag1 Ag4 150.1(5)
N2 Ag1 C1 155.9(11)
C1 Ag1 Ag2 64.9(8)
C1 Ag1 Ag4 53.7(9)
C2' Ag1 Ag2 70.5(12)
C2' Ag1 Ag4 47.8(13)
C2' Ag1 N2 162.1(14)
Ag3 Ag2 Ag1 86.24(6)
N6 Ag2 Ag1 110.1(4)
N6 Ag2 Ag3 145.2(5)
N6 Ag2 C1' 162.5(14)
C1' Ag2 Ag1 64.4(15)
C1' Ag2 Ag3 52.3(13)
C2 Ag2 Ag1 70.5(9)
C2 Ag2 Ag3 48.4(9)
C2 Ag2 N6 165.4(10)
Ag2 Ag3 Ag4 93.26(7)
N10 Ag3 Ag2 149.1(5)
N10 Ag3 Ag4 99.3(4)
N10 Ag3 C1' 159.2(13)
C1' Ag3 Ag2 50.6(11)
C1' Ag3 Ag4 66.1(14)
C2 Ag3 Ag2 48.5(10)
C2 Ag3 Ag4 71.7(9)
C2 Ag3 N10 162.2(11)
Ag1 Ag4 Ag3 86.14(6)
N14 Ag4 Ag1 142.8(4)
N14 Ag4 Ag3 112.0(5)
N14 Ag4 C1 164.8(10)
C1 Ag4 Ag1 52.4(9)
C1 Ag4 Ag3 64.1(8)
C2' Ag4 Ag1 49.6(11)
C2' Ag4 Ag3 68.1(12)
C2' Ag4 N14 166.9(11)
N16 Ag5 N8 164.4(6)
C9 N1 H1 122.7
C9 N1 C16 115(4)
C16 N1 H1 122.7
C9' N1' H1' 124.3
C16' N1' H1' 124.3
C16' N1' C9' 111(5)
C17 N2 Ag1 127.3(15)
C17 N2 C21 120.4(19)
C21 N2 Ag1 108.0(16)
C21 N3 C22 118(2)
C23 N3 C21 118.0(18)
C23 N3 C22 120(2)
C23 N4 C27 121(2)
C27 N5 C28 121(2)
C27 N5 C29 119(2)
C29 N5 C28 115(2)
C29 N6 Ag2 113.0(17)
C33 N6 Ag2 124.6(15)
C33 N6 C29 121(2)
C33 N7 C34 121.2(19)
C33 N7 C35 118.8(16)
C34 N7 C35 116.3(19)
C35 N8 Ag5 122.7(15)
C35 N8 C39 120.0(18)
C39 N8 Ag5 115.2(13)
C39 N9 C40 115.5(18)
C39 N9 C41 123.4(18)
C41 N9 C40 117.6(18)
C41 N10 Ag3 128.2(15)
C41 N10 C45 121.4(19)
C45 N10 Ag3 104.9(15)
C45 N11 C46 121.9(18)
C45 N11 C47 119.5(19)
C47 N11 C46 118(2)
C47 N12 C51 115.4(19)
C51 N13 C52 120(2)
C51 N13 C53 121.5(17)
C53 N13 C52 118.2(19)
C53 N14 Ag4 114.3(14)
C57 N14 Ag4 124.4(13)
C57 N14 C53 119.7(18)
C57 N15 C58 122.1(19)
C57 N15 C59 117.2(16)
C59 N15 C58 113.7(18)
C59 N16 Ag5 121.4(12)
C59 N16 C63 119.7(16)
C63 N16 Ag5 117.4(13)
C17 N17 C64 118.9(18)
C63 N17 C17 118.2(18)
C63 N17 C64 115.5(19)
Ag2 C1' Ag3 77.1(16)
C2' C1' Ag2 116(3)
C2' C1' Ag3 108(3)
C2' C1' C10' 117(4)
C10' C1' Ag2 113(3)
C10' C1' Ag3 121(4)
Ag3 C2 Ag2 83.0(7)
C3 C2 Ag2 107.5(17)
C3 C2 Ag3 115.2(18)
C3 C2 C1 120.0
C1 C2 Ag2 112.5(16)
C1 C2 Ag3 112.4(15)
C2 C3 C8 120.0
C2 C3 C4 121(3)
C8 C3 C4 119(3)
C3 C8 C9 120.0
C3 C8 C7 120(3)
C9 C8 C7 120(3)
N1 C9 C8 134(3)
N1 C9 C10 105(3)
C10 C9 C8 120.0
C9 C10 C1 120.0
C9 C10 C11 108(2)
C1 C10 C11 132(2)
Ag1 C1 Ag4 74.0(6)
C2 C1 Ag1 110.9(15)
C2 C1 Ag4 111.8(15)
C10 C1 Ag1 116.0(17)
C10 C1 Ag4 115.4(16)
C10 C1 C2 120.00(6)
Ag4 C2' Ag1 82.7(18)
C1' C2' Ag1 109(2)
C1' C2' Ag4 118(3)
C1' C2' C3' 122(4)
C3' C2' Ag1 105(3)
C3' C2' Ag4 111(3)
C2' C3' C4' 121(4)
C8' C3' C2' 120(4)
C8' C3' C4' 118(4)
C3 C4 H4 120.3
C3 C4 C5 119(5)
C5 C4 H4 120.3
C3' C4' H4' 122.7
C5' C4' C3' 115(4)
C5' C4' H4' 122.7
C4 C5 H5 120.2
C6 C5 C4 120(6)
C6 C5 H5 120.2
C4' C5' H5' 115.7
C6' C5' C4' 129(6)
C6' C5' H5' 115.7
C5 C6 H6 118.7
C7 C6 C5 123(8)
C7 C6 H6 118.7
C5' C6' H6' 121.0
C5' C6' C7' 118(7)
C7' C6' H6' 121.0
C8 C7 H7 120.4
C6 C7 C8 119(6)
C6 C7 H7 120.4
C6' C7' H7' 121.9
C8' C7' C6' 116(6)
C8' C7' H7' 121.9
C3' C8' C9' 117(4)
C7' C8' C3' 124(5)
C7' C8' C9' 119(5)
N1' C9' C8' 131(5)
N1' C9' C10' 108(5)
C10' C9' C8' 118(4)
C9' C10' C1' 123(4)
C9' C10' C11' 105(4)
C11' C10' C1' 132(4)
C12 C11 C10 135(2)
C12 C11 C16 120.0
C16 C11 C10 105(2)
C11 C12 H12 120.0
C11 C12 C13 120.0
C13 C12 H12 120.0
C12 C13 H13 120.0
C14 C13 C12 120.0
C14 C13 H13 120.0
C13 C14 H14 120.0
C13 C14 C15 120.0
C15 C14 H14 120.0
C14 C15 H15 120.0
C14 C15 C16 120.0
C16 C15 H15 120.0
N1 C16 C11 107(3)
N1 C16 C15 133(3)
C15 C16 C11 120.0
N1' C16' C11' 110(4)
N1' C16' C15' 130(4)
C11' C16' C15' 120.0
C16' C11' C10' 105(3)
C16' C11' C12' 120.0
C12' C11' C10' 135(3)
C11' C12' H12' 120.0
C13' C12' C11' 120.0
C13' C12' H12' 120.0
C12' C13' H13' 120.0
C12' C13' C14' 120.0
C14' C13' H13' 120.0
C13' C14' H14' 120.0
C15' C14' C13' 120.0
C15' C14' H14' 120.0
C16' C15' H15' 120.0
C14' C15' C16' 120.0
C14' C15' H15' 120.0
N2 C17 N17 118.3(18)
N2 C17 C18 121(2)
N17 C17 C18 121(2)
C17 C18 H18 121.8
C19 C18 C17 116(2)
C19 C18 H18 121.8
C18 C19 H19 119.3
C18 C19 C20 121(3)
C20 C19 H19 119.3
C19 C20 H20 120.1
C21 C20 C19 120(3)
C21 C20 H20 120.1
N2 C21 N3 112(2)
C20 C21 N2 121(2)
C20 C21 N3 127(2)
N3 C22 H22A 109.5
N3 C22 H22B 109.5
N3 C22 H22C 109.5
H22A C22 H22B 109.5
H22A C22 H22C 109.5
H22B C22 H22C 109.5
N3 C23 C24 121(2)
N4 C23 N3 114.6(19)
N4 C23 C24 123(2)
C23 C24 H24 122.1
C25 C24 C23 116(3)
C25 C24 H24 122.1
C24 C25 H25 118.0
C24 C25 C26 124(3)
C26 C25 H25 118.0
C25 C26 H26 123.2
C27 C26 C25 114(3)
C27 C26 H26 123.2
N4 C27 N5 116(2)
N4 C27 C26 121(2)
N5 C27 C26 122(2)
N5 C28 H28A 109.5
N5 C28 H28B 109.5
N5 C28 H28C 109.5
H28A C28 H28B 109.5
H28A C28 H28C 109.5
H28B C28 H28C 109.5
N6 C29 N5 117(3)
N6 C29 C30 120(3)
C30 C29 N5 123(3)
C29 C30 H30 119.4
C29 C30 C31 121(3)
C31 C30 H30 119.4
C30 C31 H31 121.2
C30 C31 C32 118(3)
C32 C31 H31 121.2
C31 C32 H32 121.4
C33 C32 C31 117(2)
C33 C32 H32 121.4
N6 C33 N7 119.4(19)
N6 C33 C32 122(2)
N7 C33 C32 118.9(19)
N7 C34 H34A 109.5
N7 C34 H34B 109.5
N7 C34 H34C 109.5
H34A C34 H34B 109.5
H34A C34 H34C 109.5
H34B C34 H34C 109.5
N8 C35 N7 115.3(18)
N8 C35 C36 124(2)
C36 C35 N7 121.1(19)
C35 C36 H36 121.6
C37 C36 C35 117(2)
C37 C36 H36 121.6
C36 C37 H37 118.1
C36 C37 C38 123.8(19)
C38 C37 H37 118.1
C37 C38 H38 122.0
C37 C38 C39 116(2)
C39 C38 H38 122.0
N8 C39 N9 116.5(19)
N8 C39 C38 120(2)
N9 C39 C38 124(2)
N9 C40 H40A 109.5
N9 C40 H40B 109.5
N9 C40 H40C 109.5
H40A C40 H40B 109.5
H40A C40 H40C 109.5
H40B C40 H40C 109.5
N10 C41 N9 115.2(18)
N10 C41 C42 125.5(19)
C42 C41 N9 119(2)
C41 C42 H42 123.2
C41 C42 C43 114(2)
C43 C42 H42 123.2
C42 C43 H43 118.9
C44 C43 C42 122(2)
C44 C43 H43 118.9
C43 C44 H44 120.6
C43 C44 C45 119(2)
C45 C44 H44 120.6
N10 C45 C44 118(2)
N11 C45 N10 120(2)
N11 C45 C44 122(2)
N11 C46 H46A 109.5
N11 C46 H46B 109.5
N11 C46 H46C 109.5
H46A C46 H46B 109.5
H46A C46 H46C 109.5
H46B C46 H46C 109.5
N12 C47 N11 110.7(19)
C48 C47 N11 124(2)
C48 C47 N12 125(2)
C47 C48 H48 121.4
C47 C48 C49 117(2)
C49 C48 H48 121.4
C48 C49 H49 119.5
C48 C49 C50 121(3)
C50 C49 H49 119.5
C49 C50 H50 121.5
C51 C50 C49 117(2)
C51 C50 H50 121.5
N12 C51 N13 110.8(19)
C50 C51 N12 124(2)
C50 C51 N13 125(2)
N13 C52 H52A 109.5
N13 C52 H52B 109.5
N13 C52 H52C 109.5
H52A C52 H52B 109.5
H52A C52 H52C 109.5
H52B C52 H52C 109.5
N14 C53 N13 114.8(19)
N14 C53 C54 123(2)
C54 C53 N13 122(2)
C53 C54 H54 121.7
C53 C54 C55 117(2)
C55 C54 H54 121.7
C54 C55 H55 119.3
C54 C55 C56 121(2)
C56 C55 H55 119.3
C55 C56 H56 121.1
C55 C56 C57 118(2)
C57 C56 H56 121.1
N14 C57 N15 119.5(18)
N14 C57 C56 121.1(18)
N15 C57 C56 119.2(18)
N15 C58 H58A 109.5
N15 C58 H58B 109.5
N15 C58 H58C 109.5
H58A C58 H58B 109.5
H58A C58 H58C 109.5
H58B C58 H58C 109.5
N16 C59 N15 116.6(16)
N16 C59 C60 122.4(17)
C60 C59 N15 120.9(17)
C59 C60 H60 121.3
C59 C60 C61 117.4(18)
C61 C60 H60 121.3
C60 C61 H61 120.3
C62 C61 C60 119.3(18)
C62 C61 H61 120.3
C61 C62 H62 119.9
C63 C62 C61 120(2)
C63 C62 H62 119.9
N16 C63 N17 112.8(18)
C62 C63 N16 121(2)
C62 C63 N17 126(2)
N17 C64 H64A 109.5
N17 C64 H64B 109.5
N17 C64 H64C 109.5
H64A C64 H64B 109.5
H64A C64 H64C 109.5
H64B C64 H64C 109.5
O1 S1 C65 105.0(14)
O2 S1 O1 114.1(14)
O2 S1 O3 116.0(13)
O2 S1 C65 103.6(13)
O3 S1 O1 112.3(13)
O3 S1 C65 104.4(13)
F1 C65 S1 111(2)
F2 C65 S1 110(2)
F2 C65 F1 108(3)
F3 C65 S1 113(2)
F3 C65 F1 106(3)
F3 C65 F2 108(3)
O4 S2 C66 104.7(13)
O5 S2 O4 113.9(14)
O5 S2 O6 117.3(15)
O5 S2 C66 103.7(12)
O6 S2 O4 112.9(11)
O6 S2 C66 102.2(10)
F4 C66 S2 111.1(17)
F4 C66 F5 111(2)
F4 C66 F6 108(2)
F5 C66 S2 110.9(16)
F6 C66 S2 109.6(18)
F6 C66 F5 105.8(19)
O7 S3 C67 100(2)
O8 S3 O7 117(3)
O8 S3 C67 99(3)
O9 S3 O7 118(3)
O9 S3 O8 108(3)
O9 S3 C67 111.9(18)
O7' S3' C67' 115(2)
O8' S3' O7' 102(2)
O8' S3' C67' 115(2)
O9' S3' O7' 103(2)
O9' S3' O8' 104(2)
O9' S3' C67' 115.6(19)
F7 C67 S3 113(2)
F8 C67 S3 112(2)
F8 C67 F7 105.3(11)
F9 C67 S3 115(2)
F9 C67 F7 105.3(11)
F9 C67 F8 105.5(11)
F7' C67' S3' 112.5(9)
F8' C67' S3' 112.8(9)
F8' C67' F7' 106.2(9)
F8' C67' F9' 106.0(9)
F9' C67' S3' 112.7(9)
F9' C67' F7' 106.0(9)

loop_
_geom_bond_atom_site_label_1
_geom_bond_atom_site_label_2
_geom_bond_distance
Ag1 Ag2 3.039(2)
Ag1 Ag4 2.765(2)
Ag1 N2 2.193(18)
Ag1 C1 2.28(3)
Ag1 C2' 2.12(4)
Ag2 Ag3 2.777(2)
Ag2 N6 2.188(18)
Ag2 C1' 2.20(5)
Ag2 C2 2.10(4)
Ag3 Ag4 3.055(2)
Ag3 N10 2.21(2)
Ag3 C1' 2.25(5)
Ag3 C2 2.09(3)
Ag4 N14 2.193(17)
Ag4 C1 2.32(3)
Ag4 C2' 2.06(5)
Ag5 N8 2.179(15)
Ag5 N16 2.152(14)
N1 H1 0.8600
N1 C9 1.37(5)
N1 C16 1.38(6)
N1' H1' 0.8600
N1' C9' 1.32(8)
N1' C16' 1.25(7)
N2 C17 1.33(3)
N2 C21 1.39(3)
N3 C21 1.41(3)
N3 C22 1.47(3)
N3 C23 1.38(3)
N4 C23 1.28(3)
N4 C27 1.37(3)
N5 C27 1.37(3)
N5 C28 1.53(4)
N5 C29 1.39(4)
N6 C29 1.33(4)
N6 C33 1.33(3)
N7 C33 1.40(3)
N7 C34 1.43(3)
N7 C35 1.47(3)
N8 C35 1.30(3)
N8 C39 1.34(3)
N9 C39 1.39(3)
N9 C40 1.46(3)
N9 C41 1.40(3)
N10 C41 1.34(3)
N10 C45 1.35(3)
N11 C45 1.34(3)
N11 C46 1.45(3)
N11 C47 1.42(3)
N12 C47 1.37(3)
N12 C51 1.37(3)
N13 C51 1.39(3)
N13 C52 1.44(3)
N13 C53 1.43(3)
N14 C53 1.36(3)
N14 C57 1.30(3)
N15 C57 1.37(3)
N15 C58 1.45(3)
N15 C59 1.44(3)
N16 C59 1.35(2)
N16 C63 1.36(3)
N17 C17 1.41(3)
N17 C63 1.38(3)
N17 C64 1.45(3)
C1' C2' 1.38(8)
C1' C10' 1.44(5)
C2 C3 1.3900
C2 C1 1.3900
C3 C8 1.3900
C3 C4 1.40(7)
C8 C9 1.3900
C8 C7 1.48(6)
C9 C10 1.3900
C10 C1 1.3900
C10 C11 1.54(4)
C2' C3' 1.45(5)
C3' C4' 1.54(7)
C3' C8' 1.39(6)
C4 H4 0.9300
C4 C5 1.40(7)
C4' H4' 0.9300
C4' C5' 1.40(7)
C5 H5 0.9300
C5 C6 1.40(10)
C5' H5' 0.9300
C5' C6' 1.24(10)
C6 H6 0.9300
C6 C7 1.28(11)
C6' H6' 0.9300
C6' C7' 1.58(11)
C7 H7 0.9300
C7' H7' 0.9300
C7' C8' 1.37(8)
C8' C9' 1.51(6)
C9' C10' 1.38(6)
C10' C11' 1.41(5)
C11 C12 1.3900
C11 C16 1.3900
C12 H12 0.9300
C12 C13 1.3900
C13 H13 0.9300
C13 C14 1.3900
C14 H14 0.9300
C14 C15 1.3900
C15 H15 0.9300
C15 C16 1.3900
C16' C11' 1.3900
C16' C15' 1.3900
C11' C12' 1.3900
C12' H12' 0.9300
C12' C13' 1.3900
C13' H13' 0.9300
C13' C14' 1.3900
C14' H14' 0.9300
C14' C15' 1.3900
C15' H15' 0.9300
C17 C18 1.47(4)
C18 H18 0.9300
C18 C19 1.36(4)
C19 H19 0.9300
C19 C20 1.40(4)
C20 H20 0.9300
C20 C21 1.36(4)
C22 H22A 0.9600
C22 H22B 0.9600
C22 H22C 0.9600
C23 C24 1.42(3)
C24 H24 0.9300
C24 C25 1.34(5)
C25 H25 0.9300
C25 C26 1.46(5)
C26 H26 0.9300
C26 C27 1.40(4)
C28 H28A 0.9600
C28 H28B 0.9600
C28 H28C 0.9600
C29 C30 1.37(4)
C30 H30 0.9300
C30 C31 1.40(4)
C31 H31 0.9300
C31 C32 1.42(4)
C32 H32 0.9300
C32 C33 1.41(3)
C34 H34A 0.9600
C34 H34B 0.9600
C34 H34C 0.9600
C35 C36 1.38(3)
C36 H36 0.9300
C36 C37 1.32(4)
C37 H37 0.9300
C37 C38 1.37(4)
C38 H38 0.9300
C38 C39 1.43(3)
C40 H40A 0.9600
C40 H40B 0.9600
C40 H40C 0.9600
C41 C42 1.34(3)
C42 H42 0.9300
C42 C43 1.49(3)
C43 H43 0.9300
C43 C44 1.33(4)
C44 H44 0.9300
C44 C45 1.45(4)
C46 H46A 0.9600
C46 H46B 0.9600
C46 H46C 0.9600
C47 C48 1.35(4)
C48 H48 0.9300
C48 C49 1.37(4)
C49 H49 0.9300
C49 C50 1.42(4)
C50 H50 0.9300
C50 C51 1.35(3)
C52 H52A 0.9600
C52 H52B 0.9600
C52 H52C 0.9600
C53 C54 1.37(3)
C54 H54 0.9300
C54 C55 1.38(4)
C55 H55 0.9300
C55 C56 1.38(4)
C56 H56 0.9300
C56 C57 1.42(3)
C58 H58A 0.9600
C58 H58B 0.9600
C58 H58C 0.9600
C59 C60 1.39(3)
C60 H60 0.9300
C60 C61 1.41(3)
C61 H61 0.9300
C61 C62 1.40(3)
C62 H62 0.9300
C62 C63 1.36(3)
C64 H64A 0.9600
C64 H64B 0.9600
C64 H64C 0.9600
S1 O1 1.45(2)
S1 O2 1.424(16)
S1 O3 1.44(2)
S1 C65 1.80(3)
F1 C65 1.35(4)
F2 C65 1.34(3)
F3 C65 1.30(4)
S2 O4 1.440(19)
S2 O5 1.410(17)
S2 O6 1.417(16)
S2 C66 1.82(2)
F4 C66 1.29(3)
F5 C66 1.34(3)
F6 C66 1.33(3)
S3 O7 1.45(6)
S3 O8 1.42(4)
S3 O9 1.40(3)
S3 C67 1.77(3)
S3' O7' 1.30(3)
S3' O8' 1.29(4)
S3' O9' 1.29(3)
S3' C67' 1.769(13)
F7 C67 1.352(10)
F7' C67' 1.347(8)
F8 C67 1.352(10)
F8' C67' 1.345(8)
F9 C67 1.349(10)
F9' C67' 1.347(9)

loop_
_geom_torsion_atom_site_label_1
_geom_torsion_atom_site_label_2
_geom_torsion_atom_site_label_3
_geom_torsion_atom_site_label_4
_geom_torsion
Ag1 N2 C17 N17 -27(2)
Ag1 N2 C17 C18 149.8(15)
Ag1 N2 C21 N3 25(2)
Ag1 N2 C21 C20 -151(2)
Ag1 C2' C3' C4' -52(5)
Ag1 C2' C3' C8' 136(4)
Ag2 N6 C29 N5 -15(3)
Ag2 N6 C29 C30 161(2)
Ag2 N6 C33 N7 17(3)
Ag2 N6 C33 C32 -158.9(14)
Ag2 C1' C2' Ag1 3(4)
Ag2 C1' C2' Ag4 -88(3)
Ag2 C1' C2' C3' 127(3)
Ag2 C1' C10' C9' -126(4)
Ag2 C1' C10' C11' 48(6)
Ag2 C2 C3 C8 -130(2)
Ag2 C2 C3 C4 46(4)
Ag2 C2 C1 Ag1 -11.6(14)
Ag2 C2 C1 Ag4 -92.1(13)
Ag2 C2 C1 C10 128(2)
Ag3 N10 C41 N9 -29(2)
Ag3 N10 C41 C42 145.2(18)
Ag3 N10 C45 N11 32(2)
Ag3 N10 C45 C44 -156.6(18)
Ag3 C1' C2' Ag1 87(2)
Ag3 C1' C2' Ag4 -4(3)
Ag3 C1' C2' C3' -149(3)
Ag3 C1' C10' C9' 146(4)
Ag3 C1' C10' C11' -40(6)
Ag3 C2 C3 C8 139(2)
Ag3 C2 C3 C4 -45(4)
Ag3 C2 C1 Ag1 80.0(13)
Ag3 C2 C1 Ag4 -0.4(14)
Ag3 C2 C1 C10 -140(2)
Ag4 N14 C53 N13 -16(2)
Ag4 N14 C53 C54 162.2(17)
Ag4 N14 C57 N15 16(3)
Ag4 N14 C57 C56 -158.1(15)
Ag4 C2' C3' C4' 36(5)
Ag4 C2' C3' C8' -136(4)
Ag5 N8 C35 N7 20(2)
Ag5 N8 C35 C36 -158.5(15)
Ag5 N8 C39 N9 -21(2)
Ag5 N8 C39 C38 159.7(15)
Ag5 N16 C59 N15 19(2)
Ag5 N16 C59 C60 -162.3(14)
Ag5 N16 C63 N17 -18(2)
Ag5 N16 C63 C62 162.7(16)
N1 C9 C10 C1 -174(3)
N1 C9 C10 C11 7(3)
N1' C9' C10' C1' 179(4)
N1' C9' C10' C11' 4(5)
N1' C16' C11' C10' -1(4)
N1' C16' C11' C12' -177(5)
N1' C16' C15' C14' 176(6)
N2 C17 C18 C19 -2(3)
N3 C23 C24 C25 -175(3)
N4 C23 C24 C25 -7(5)
N5 C29 C30 C31 176(2)
N6 C29 C30 C31 1(4)
N7 C35 C36 C37 179.2(19)
N8 C35 C36 C37 -2(3)
N9 C41 C42 C43 178.8(19)
N10 C41 C42 C43 5(3)
N11 C47 C48 C49 -177(3)
N12 C47 C48 C49 8(5)
N13 C53 C54 C55 177.8(19)
N14 C53 C54 C55 0(3)
N15 C59 C60 C61 176.7(17)
N16 C59 C60 C61 -2(3)
N17 C17 C18 C19 174.0(19)
C1' C2' C3' C4' -177(4)
C1' C2' C3' C8' 11(6)
C1' C10' C11' C16' -177(4)
C1' C10' C11' C12' -1(7)
C2 C3 C8 C9 0.0
C2 C3 C8 C7 173(4)
C2 C3 C4 C5 179(4)
C3 C2 C1 Ag1 -140(2)
C3 C2 C1 Ag4 140(2)
C3 C2 C1 C10 0.0
C3 C8 C9 N1 172(4)
C3 C8 C9 C10 0.0
C3 C8 C7 C6 5(7)
C3 C4 C5 C6 12(8)
C8 C3 C4 C5 -5(7)
C8 C9 C10 C1 0.0
C8 C9 C10 C11 -179(2)
C9 N1 C16 C11 1(4)
C9 N1 C16 C15 179(3)
C9 C8 C7 C6 178(5)
C9 C10 C1 Ag1 138(2)
C9 C10 C1 Ag4 -139(2)
C9 C10 C1 C2 0.0
C9 C10 C11 C12 179(3)
C9 C10 C11 C16 -7(3)
C10 C11 C12 C13 173(4)
C10 C11 C16 N1 3(3)
C10 C11 C16 C15 -175(3)
C1 C2 C3 C8 0.0
C1 C2 C3 C4 176(4)
C1 C10 C11 C12 1(5)
C1 C10 C11 C16 175(2)
C2' C1' C10' C9' 12(6)
C2' C1' C10' C11' -174(4)
C2' C3' C4' C5' -176(4)
C2' C3' C8' C7' 177(5)
C2' C3' C8' C9' -13(6)
C3' C4' C5' C6' -3(9)
C3' C8' C9' N1' 177(6)
C3' C8' C9' C10' 15(6)
C4 C3 C8 C9 -176(4)
C4 C3 C8 C7 -3(5)
C4 C5 C6 C7 -11(11)
C4' C3' C8' C7' 5(7)
C4' C3' C8' C9' 175(4)
C4' C5' C6' C7' 10(11)
C5 C6 C7 C8 2(11)
C5' C6' C7' C8' -9(10)
C6' C7' C8' C3' 1(9)
C6' C7' C8' C9' -169(5)
C7 C8 C9 N1 0(4)
C7 C8 C9 C10 -173(4)
C7' C8' C9' N1' -12(8)
C7' C8' C9' C10' -175(5)
C8' C3' C4' C5' -5(6)
C8' C9' C10' C1' -14(6)
C8' C9' C10' C11' 170(4)
C9' N1' C16' C11' 4(6)
C9' N1' C16' C15' -173(4)
C9' C10' C11' C16' -2(4)
C9' C10' C11' C12' 173(4)
C10' C1' C2' Ag1 -133(3)
C10' C1' C2' Ag4 135(3)
C10' C1' C2' C3' -10(5)
C10' C11' C12' C13' -175(5)
C11 C10 C1 Ag1 -44(3)
C11 C10 C1 Ag4 40(3)
C11 C10 C1 C2 178(3)
C11 C12 C13 C14 0.0
C12 C11 C16 N1 178(4)
C12 C11 C16 C15 0.0
C12 C13 C14 C15 0.0
C13 C14 C15 C16 0.0
C14 C15 C16 N1 -178(5)
C14 C15 C16 C11 0.0
C16 N1 C9 C8 -178(3)
C16 N1 C9 C10 -5(4)
C16 C11 C12 C13 0.0
C16' N1' C9' C8' -168(5)
C16' N1' C9' C10' -5(7)
C16' C11' C12' C13' 0.0
C11' C16' C15' C14' 0.0
C11' C12' C13' C14' 0.0
C12' C13' C14' C15' 0.0
C13' C14' C15' C16' 0.0
C15' C16' C11' C10' 176(4)
C15' C16' C11' C12' 0.0
C17 N2 C21 N3 -176.9(18)
C17 N2 C21 C20 7(3)
C17 N17 C63 N16 130.3(19)
C17 N17 C63 C62 -50(3)
C17 C18 C19 C20 7(3)
C18 C19 C20 C21 -4(4)
C19 C20 C21 N2 -3(4)
C19 C20 C21 N3 -178(2)
C21 N2 C17 N17 179.2(18)
C21 N2 C17 C18 -4(3)
C21 N3 C23 N4 22(3)
C21 N3 C23 C24 -168(3)
C22 N3 C21 N2 88(3)
C22 N3 C21 C20 -96(3)
C22 N3 C23 N4 -180(2)
C22 N3 C23 C24 -10(4)
C23 N3 C21 N2 -113(2)
C23 N3 C21 C20 62(3)
C23 N4 C27 N5 178(2)
C23 N4 C27 C26 -8(4)
C23 C24 C25 C26 3(6)
C24 C25 C26 C27 -2(6)
C25 C26 C27 N4 4(4)
C25 C26 C27 N5 177(3)
C27 N4 C23 N3 178(2)
C27 N4 C23 C24 9(4)
C27 N5 C29 N6 88(3)
C27 N5 C29 C30 -87(3)
C28 N5 C27 N4 -171(2)
C28 N5 C27 C26 15(4)
C28 N5 C29 N6 -117(3)
C28 N5 C29 C30 68(4)
C29 N5 C27 N4 -17(3)
C29 N5 C27 C26 169(3)
C29 N6 C33 N7 -175(2)
C29 N6 C33 C32 9(3)
C29 C30 C31 C32 5(4)
C30 C31 C32 C33 -4(3)
C31 C32 C33 N6 -3(3)
C31 C32 C33 N7 -178.6(18)
C33 N6 C29 N5 175.8(19)
C33 N6 C29 C30 -9(4)
C33 N7 C35 N8 -143.1(17)
C33 N7 C35 C36 36(3)
C34 N7 C33 N6 -163.2(18)
C34 N7 C33 C32 13(3)
C34 N7 C35 N8 58(2)
C34 N7 C35 C36 -123(2)
C35 N7 C33 N6 39(3)
C35 N7 C33 C32 -144.4(18)
C35 N8 C39 N9 175.2(17)
C35 N8 C39 C38 -4(3)
C35 C36 C37 C38 0(4)
C36 C37 C38 C39 0(4)
C37 C38 C39 N8 2(3)
C37 C38 C39 N9 -177(2)
C39 N8 C35 N7 -177.0(16)
C39 N8 C35 C36 4(3)
C39 N9 C41 N10 -22(3)
C39 N9 C41 C42 164(2)
C40 N9 C39 N8 -71(2)
C40 N9 C39 C38 109(2)
C40 N9 C41 N10 -179.9(18)
C40 N9 C41 C42 6(3)
C41 N9 C39 N8 131(2)
C41 N9 C39 C38 -49(3)
C41 N10 C45 N11 -172.2(19)
C41 N10 C45 C44 -1(3)
C41 C42 C43 C44 -1(3)
C42 C43 C44 C45 -4(4)
C43 C44 C45 N10 5(4)
C43 C44 C45 N11 176(2)
C45 N10 C41 N9 -178.4(19)
C45 N10 C41 C42 -4(3)
C45 N11 C47 N12 -6(3)
C45 N11 C47 C48 178(2)
C46 N11 C45 N10 63(3)
C46 N11 C45 C44 -108(3)
C46 N11 C47 N12 -176(2)
C46 N11 C47 C48 9(4)
C47 N11 C45 N10 -106(3)
C47 N11 C45 C44 83(3)
C47 N12 C51 N13 -177.9(19)
C47 N12 C51 C50 6(4)
C47 C48 C49 C50 -7(6)
C48 C49 C50 C51 5(6)
C49 C50 C51 N12 -5(5)
C49 C50 C51 N13 179(3)
C51 N12 C47 N11 176.8(19)
C51 N12 C47 C48 -8(3)
C51 N13 C53 N14 80(3)
C51 N13 C53 C54 -98(3)
C52 N13 C51 N12 -175(2)
C52 N13 C51 C50 1(4)
C52 N13 C53 N14 -104(3)
C52 N13 C53 C54 78(3)
C53 N13 C51 N12 1(3)
C53 N13 C51 C50 177(3)
C53 N14 C57 N15 -179.1(18)
C53 N14 C57 C56 7(3)
C53 C54 C55 C56 1(3)
C54 C55 C56 C57 2(3)
C55 C56 C57 N14 -6(3)
C55 C56 C57 N15 -179.9(19)
C57 N14 C53 N13 178.2(17)
C57 N14 C53 C54 -4(3)
C57 N15 C59 N16 -147.4(17)
C57 N15 C59 C60 34(2)
C58 N15 C57 N14 -167.6(18)
C58 N15 C57 C56 7(3)
C58 N15 C59 N16 61(2)
C58 N15 C59 C60 -117.5(19)
C59 N15 C57 N14 43(3)
C59 N15 C57 C56 -142.1(18)
C59 N16 C63 N17 176.1(16)
C59 N16 C63 C62 -4(3)
C59 C60 C61 C62 1(3)
C60 C61 C62 C63 -1(3)
C61 C62 C63 N16 2(3)
C61 C62 C63 N17 -177(2)
C63 N16 C59 N15 -175.3(16)
C63 N16 C59 C60 3(3)
C63 N17 C17 N2 -27(3)
C63 N17 C17 C18 156.3(19)
C64 N17 C17 N2 -175.7(18)
C64 N17 C17 C18 8(3)
C64 N17 C63 N16 -80(2)
C64 N17 C63 C62 99(3)
O1 S1 C65 F1 60(2)
O1 S1 C65 F2 -60(2)
O1 S1 C65 F3 179(2)
O2 S1 C65 F1 -60(2)
O2 S1 C65 F2 180(2)
O2 S1 C65 F3 59(2)
O3 S1 C65 F1 178(2)
O3 S1 C65 F2 58(2)
O3 S1 C65 F3 -63(2)
O4 S2 C66 F4 -58(2)
O4 S2 C66 F5 65.9(19)
O4 S2 C66 F6 -177.6(16)
O5 S2 C66 F4 -178(2)
O5 S2 C66 F5 -54(2)
O5 S2 C66 F6 63(2)
O6 S2 C66 F4 60(2)
O6 S2 C66 F5 -176.1(17)
O6 S2 C66 F6 -59.7(18)
O7 S3 C67 F7 -176(3)
O7 S3 C67 F8 65(3)
O7 S3 C67 F9 -56(3)
O7' S3' C67' F7' 3(3)
O7' S3' C67' F8' 123(3)
O7' S3' C67' F9' -117(3)
O8 S3 C67 F7 -57(3)
O8 S3 C67 F8 -175(3)
O8 S3 C67 F9 64(3)
O8' S3' C67' F7' 122(3)
O8' S3' C67' F8' -118(3)
O8' S3' C67' F9' 2(3)
O9 S3 C67 F7 57(2)
O9 S3 C67 F8 -61(2)
O9 S3 C67 F9 178(2)
O9' S3' C67' F7' -117(3)
O9' S3' C67' F8' 3(3)
O9' S3' C67' F9' 124(3)
